data_7237553
loop_
_publ_author_name
'Mullin, William J.'
'Pawle, Robert H.'
'Sharber, Seth A.'
'M\"uller, Peter'
'Thomas, Samuel W.'

_publ_section_title
;
 Programmed twisting of phenylene--ethynylene linkages from aromatic
 stacking interactions
;
_journal_issue 5
_journal_name_full 'Journal of Materials Chemistry C'
_journal_page_first 1198
_journal_paper_doi 10.1039/C8TC05612A
_journal_volume 7
_journal_year 2019
_chemical_formula_sum 'C46 H22 Cl6 F10 O4'
_chemical_formula_weight 1041.10
_space_group_crystal_system triclinic
_space_group_IT_number 2
_space_group_name_Hall '-P 1'
_space_group_name_H-M_alt 'P -1'
_atom_sites_solution_hydrogens geom
_audit_creation_method SHELXL-2017/1
_audit_update_record
;
2018-10-24 deposited with the CCDC.
2018-12-18 downloaded from the CCDC.
;
_cell_angle_alpha 79.95(4)
_cell_angle_beta 77.865(19)
_cell_angle_gamma 88.186(19)
_cell_formula_units_Z 1
_cell_length_a 8.224(4)
_cell_length_b 10.029(5)
_cell_length_c 13.383(7)
_cell_measurement_reflns_used 9956
_cell_measurement_temperature 100(2)
_cell_measurement_theta_max 25.77
_cell_measurement_theta_min 2.37
_cell_volume 1062.6(9)
_computing_structure_refinement 'SHELXL-2017/1 (Sheldrick, 2017)'
_computing_structure_solution 'SHELXT 2014/5 (Sheldrick, 2014)'
_diffrn_ambient_temperature 100(2)
_diffrn_measured_fraction_theta_full 0.994
_diffrn_measured_fraction_theta_max 0.989
_diffrn_measurement_device_type 'Bruker APEX-II CCD'
_diffrn_measurement_method '\f and \w scans'
_diffrn_radiation_type MoK\a
_diffrn_radiation_wavelength 0.71073
_diffrn_reflns_av_R_equivalents 0.0230
_diffrn_reflns_av_unetI/netI 0.0189
_diffrn_reflns_Laue_measured_fraction_full 0.994
_diffrn_reflns_Laue_measured_fraction_max 0.989
_diffrn_reflns_limit_h_max 10
_diffrn_reflns_limit_h_min -10
_diffrn_reflns_limit_k_max 12
_diffrn_reflns_limit_k_min -12
_diffrn_reflns_limit_l_max 16
_diffrn_reflns_limit_l_min -16
_diffrn_reflns_number 16511
_diffrn_reflns_point_group_measured_fraction_full 0.994
_diffrn_reflns_point_group_measured_fraction_max 0.989
_diffrn_reflns_theta_full 25.242
_diffrn_reflns_theta_max 25.841
_diffrn_reflns_theta_min 2.062
_exptl_absorpt_coefficient_mu 0.495
_exptl_absorpt_correction_T_max 0.7453
_exptl_absorpt_correction_T_min 0.6977
_exptl_absorpt_correction_type multi-scan
_exptl_crystal_density_diffrn 1.627
_exptl_crystal_description prism
_exptl_crystal_F_000 464
_exptl_crystal_size_max 0.180
_exptl_crystal_size_mid 0.180
_exptl_crystal_size_min 0.180
_refine_diff_density_max 0.308
_refine_diff_density_min -0.205
_refine_diff_density_rms 0.049
_refine_ls_extinction_method none
_refine_ls_goodness_of_fit_ref 1.091
_refine_ls_hydrogen_treatment constr
_refine_ls_matrix_type full
_refine_ls_number_parameters 653
_refine_ls_number_reflns 4063
_refine_ls_number_restraints 1763
_refine_ls_restrained_S_all 0.961
_refine_ls_R_factor_all 0.0443
_refine_ls_R_factor_gt 0.0414
_refine_ls_shift/su_max 0.001
_refine_ls_shift/su_mean 0.000
_refine_ls_structure_factor_coef Fsqd
_refine_ls_weighting_details 'w=1/[\s^2^(Fo^2^)+(0.0331P)^2^+1.2990P] where P=(Fo^2^+2Fc^2^)/3'
_refine_ls_weighting_scheme calc
_refine_ls_wR_factor_gt 0.1049
_refine_ls_wR_factor_ref 0.1068
_reflns_Friedel_coverage 0.000
_reflns_number_gt 3760
_reflns_number_total 4063
_reflns_threshold_expression 'I > 2\s(I)'
_cod_data_source_file c8tc05612a2.cif
_cod_data_source_block WM0173_0m_a
_cod_original_cell_volume 1062.5(9)
_cod_database_code 7237553
_shelx_shelxl_version_number 2017/1
_shelx_space_group_comment
;
The symmetry employed for this shelxl refinement is uniquely defined
by the following loop, which should always be used as a source of
symmetry information in preference to the above space-group names.
They are only intended as comments.
;
_shelx_estimated_absorpt_t_min 0.948
_shelx_estimated_absorpt_t_max 0.948

loop_
_space_group_symop_operation_xyz
'x, y, z'
'-x, -y, -z'

loop_
_atom_site_label
_atom_site_type_symbol
_atom_site_fract_x
_atom_site_fract_y
_atom_site_fract_z
_atom_site_U_iso_or_equiv
_atom_site_adp_type
_atom_site_occupancy
_atom_site_site_symmetry_order
_atom_site_calc_flag
_atom_site_refinement_flags_posn
_atom_site_refinement_flags_adp
_atom_site_refinement_flags_occupancy
_atom_site_disorder_assembly
_atom_site_disorder_group
C1 C 0.244(2) 0.2140(18) 0.7213(15) 0.0214(18) Uani 0.5 1 d D U P A -1
H1 H 0.304445 0.179395 0.662637 0.026 Uiso 0.5 1 calc R U P A -1
C2 C 0.3032(16) 0.3283(15) 0.7486(12) 0.0205(16) Uani 0.5 1 d D U P A -1
C3 C 0.214(2) 0.3807(19) 0.8351(15) 0.0188(19) Uani 0.5 1 d D U P A -1
C4 C 0.0692(16) 0.3138(17) 0.8914(12) 0.021(2) Uani 0.5 1 d D U P A -1
H4 H 0.008605 0.346601 0.950799 0.025 Uiso 0.5 1 calc R U P A -1
C5 C 0.0108(18) 0.2014(16) 0.8632(12) 0.024(2) Uani 0.5 1 d D U P A -1
H5 H -0.090022 0.158986 0.902110 0.029 Uiso 0.5 1 calc R U P A -1
C6 C 0.099(2) 0.1505(16) 0.7783(12) 0.022(2) Uani 0.5 1 d D U P A -1
H6 H 0.060709 0.072147 0.759289 0.026 Uiso 0.5 1 calc R U P A -1
C21 C 0.462(2) 0.386(2) 0.6799(14) 0.0258(19) Uani 0.5 1 d D U P A -1
O21 O 0.514(2) 0.3625(14) 0.5943(9) 0.0370(17) Uani 0.5 1 d D U P A -1
C22 C 0.6948(9) 0.5257(7) 0.6767(6) 0.0406(15) Uani 0.5 1 d D U P A -1
H22A H 0.763978 0.462228 0.715224 0.049 Uiso 0.5 1 calc R U P A -1
H22B H 0.732212 0.525243 0.601468 0.049 Uiso 0.5 1 calc R U P A -1
O22 O 0.5114(10) 0.4904(8) 0.7134(8) 0.0302(15) Uani 0.5 1 d D U P A -1
C23 C 0.7004(9) 0.6661(7) 0.7011(6) 0.0277(13) Uani 0.5 1 d D U P A -1
C24 C 0.6309(15) 0.7732(8) 0.6459(8) 0.0312(15) Uani 0.5 1 d D U P A -1
F24 F 0.5589(12) 0.7528(6) 0.5689(6) 0.0578(18) Uani 0.5 1 d D U P A -1
C25 C 0.632(2) 0.9022(9) 0.6643(10) 0.0331(15) Uani 0.5 1 d D U P A -1
F25 F 0.5621(14) 1.0058(7) 0.6118(8) 0.058(2) Uani 0.5 1 d D U P A -1
C26 C 0.7085(18) 0.9278(8) 0.7417(10) 0.0277(14) Uani 0.5 1 d D U P A -1
F26 F 0.7152(16) 1.0522(6) 0.7621(9) 0.0514(16) Uani 0.5 1 d D U P A -1
C27 C 0.7796(19) 0.8243(7) 0.7986(10) 0.0265(13) Uani 0.5 1 d D U P A -1
F27 F 0.8563(16) 0.8465(8) 0.8727(8) 0.0487(13) Uani 0.5 1 d D U P A -1
C28 C 0.7740(19) 0.6949(8) 0.7789(10) 0.0273(13) Uani 0.5 1 d D U P A -1
F28 F 0.8400(13) 0.5938(6) 0.8366(7) 0.0489(14) Uani 0.5 1 d D U P A -1
C31 C 0.263(3) 0.500(2) 0.869(2) 0.022(2) Uani 0.5 1 d D U P A -1
C32 C 0.292(3) 0.6011(14) 0.8970(16) 0.0216(19) Uani 0.5 1 d D U P A -1
C33 C 0.3449(17) 0.7195(10) 0.9276(10) 0.0232(16) Uani 0.5 1 d D U P A -1
C34 C 0.2860(12) 0.8492(9) 0.8970(7) 0.0223(15) Uani 0.5 1 d D U P A -1
H34 H 0.203356 0.861020 0.856179 0.027 Uiso 0.5 1 calc R U P A -1
C35 C 0.3468(11) 0.9597(9) 0.9255(7) 0.0202(15) Uani 0.5 1 d D U P A -1
H35 H 0.304179 1.046775 0.904302 0.024 Uiso 0.5 1 calc R U P A -1
C36 C 0.469(3) 0.9480(9) 0.9848(17) 0.0193(14) Uani 0.5 1 d D U P A -1
C37 C 0.5210(9) 0.8182(8) 1.0193(5) 0.0227(14) Uani 0.5 1 d D U P A -1
H37 H 0.600642 0.806317 1.062230 0.027 Uiso 0.5 1 calc R U P A -1
C38 C 0.4592(10) 0.7058(8) 0.9928(6) 0.0234(15) Uani 0.5 1 d D U P A -1
H38 H 0.494691 0.618114 1.019140 0.028 Uiso 0.5 1 calc R U P A -1
C51 C 0.770(2) 1.7801(19) 1.2876(15) 0.024(2) Uani 0.5 1 d D U P A -1
H51 H 0.707664 1.813363 1.346258 0.029 Uiso 0.5 1 calc R U P A -1
C52 C 0.7090(17) 1.6707(16) 1.2555(12) 0.0212(16) Uani 0.5 1 d D U P A -1
C53 C 0.807(2) 1.6207(19) 1.1702(15) 0.018(2) Uani 0.5 1 d D U P A -1
C54 C 0.9579(16) 1.6823(17) 1.1197(12) 0.021(2) Uani 0.5 1 d D U P A -1
H54 H 1.023909 1.648023 1.062598 0.025 Uiso 0.5 1 calc R U P A -1
C55 C 1.0125(18) 1.7931(17) 1.1521(12) 0.026(2) Uani 0.5 1 d D U P A -1
H55 H 1.114549 1.836094 1.116145 0.031 Uiso 0.5 1 calc R U P A -1
C56 C 0.919(2) 1.8416(16) 1.2369(13) 0.025(2) Uani 0.5 1 d D U P A -1
H56 H 0.957931 1.916917 1.259842 0.030 Uiso 0.5 1 calc R U P A -1
C71 C 0.545(2) 1.615(2) 1.3150(16) 0.030(2) Uani 0.5 1 d D U P A -1
O71 O 0.465(2) 1.6630(13) 1.3873(9) 0.051(3) Uani 0.5 1 d D U P A -1
C72 C 0.3389(8) 1.4497(6) 1.3551(5) 0.0339(14) Uani 0.5 1 d D U P A -1
H72A H 0.380805 1.429640 1.420215 0.041 Uiso 0.5 1 calc R U P A -1
H72B H 0.231587 1.497693 1.368662 0.041 Uiso 0.5 1 calc R U P A -1
O72 O 0.4652(10) 1.5366(8) 1.2697(8) 0.0365(19) Uani 0.5 1 d D U P A -1
C73 C 0.3172(9) 1.3221(8) 1.3165(5) 0.0246(12) Uani 0.5 1 d D U P A -1
C74 C 0.3738(14) 1.1992(7) 1.3610(8) 0.0243(13) Uani 0.5 1 d D U P A -1
F74 F 0.4487(11) 1.1956(5) 1.4403(6) 0.0396(11) Uani 0.5 1 d D U P A -1
C75 C 0.3539(19) 1.0812(8) 1.3263(10) 0.0336(15) Uani 0.5 1 d D U P A -1
F75 F 0.4162(14) 0.9661(6) 1.3710(8) 0.0583(18) Uani 0.5 1 d D U P A -1
C76 C 0.274(2) 1.0841(10) 1.2458(10) 0.0450(18) Uani 0.5 1 d D U P A -1
F76 F 0.2584(16) 0.9660(8) 1.2154(9) 0.075(3) Uani 0.5 1 d D U P A -1
C77 C 0.216(2) 1.2022(10) 1.2008(12) 0.0483(18) Uani 0.5 1 d D U P A -1
F77 F 0.1372(18) 1.1987(10) 1.1239(9) 0.088(3) Uani 0.5 1 d D U P A -1
C78 C 0.242(2) 1.3198(9) 1.2344(10) 0.0362(15) Uani 0.5 1 d D U P A -1
F78 F 0.1850(13) 1.4334(8) 1.1867(7) 0.0649(19) Uani 0.5 1 d D U P A -1
C81 C 0.758(2) 1.506(2) 1.1335(19) 0.0179(18) Uani 0.5 1 d D U P A -1
C82 C 0.722(3) 1.4134(14) 1.0982(16) 0.023(2) Uani 0.5 1 d D U P A -1
C83 C 0.6623(16) 1.2972(10) 1.0658(9) 0.0191(14) Uani 0.5 1 d D U P A -1
C84 C 0.6817(11) 1.1683(9) 1.1212(7) 0.0209(15) Uani 0.5 1 d D U P A -1
H84 H 0.737541 1.157930 1.177350 0.025 Uiso 0.5 1 calc R U P A -1
C85 C 0.6201(11) 1.0556(9) 1.0948(7) 0.0201(15) Uani 0.5 1 d D U P A -1
H85 H 0.632689 0.968545 1.133683 0.024 Uiso 0.5 1 calc R U P A -1
C86 C 0.539(3) 1.0684(9) 1.0110(17) 0.0189(13) Uani 0.5 1 d D U P A -1
C87 C 0.5231(8) 1.1983(8) 0.9561(5) 0.0188(12) Uani 0.5 1 d D U P A -1
H87 H 0.469698 1.209370 0.898751 0.023 Uiso 0.5 1 calc R U P A -1
C88 C 0.5828(9) 1.3105(8) 0.9830(6) 0.0193(12) Uani 0.5 1 d D U P A -1
H88 H 0.569478 1.397712 0.944605 0.023 Uiso 0.5 1 calc R U P A -1
C29 C 0.8255(12) 0.2483(5) 0.4660(5) 0.0303(5) Uani 0.693(3) 1 d D U P B 1
H29 H 0.708367 0.243349 0.506624 0.036 Uiso 0.693(3) 1 calc R U P B 1
Cl1 Cl 0.8519(2) 0.40108(19) 0.37776(15) 0.0417(5) Uani 0.693(3) 1 d D U P B 1
Cl2 Cl 0.8606(5) 0.1094(3) 0.4010(2) 0.0546(8) Uani 0.693(3) 1 d D U P B 1
Cl3 Cl 0.9596(5) 0.2432(3) 0.5522(2) 0.0400(6) Uani 0.693(3) 1 d D U P B 1
C29A C 0.824(4) 0.2392(16) 0.4655(17) 0.0303(5) Uani 0.167(3) 1 d D U P C 2
H29A H 0.710090 0.238120 0.510828 0.036 Uiso 0.167(3) 1 calc R U P C 2
Cl1A Cl 0.8278(12) 0.3591(10) 0.3532(7) 0.048(2) Uani 0.167(3) 1 d D U P C 2
Cl2A Cl 0.863(2) 0.0795(9) 0.4283(10) 0.044(2) Uani 0.167(3) 1 d D U P C 2
Cl3A Cl 0.9693(18) 0.2767(13) 0.5346(9) 0.042(2) Uani 0.167(3) 1 d D U P C 2
C29B C 0.821(4) 0.251(2) 0.454(2) 0.0303(5) Uani 0.054(2) 1 d D U P D 3
H29B H 0.709317 0.244578 0.501158 0.036 Uiso 0.054(2) 1 calc R U P D 3
Cl1B Cl 0.9685(15) 0.1687(19) 0.5202(11) 0.049(3) Uani 0.054(2) 1 d D U P D 3
Cl2B Cl 0.820(2) 0.1624(18) 0.3515(13) 0.048(3) Uani 0.054(2) 1 d D U P D 3
Cl3B Cl 0.879(3) 0.4217(18) 0.4106(16) 0.046(3) Uani 0.054(2) 1 d D U P D 3
C29C C 0.835(4) 0.2495(15) 0.4643(19) 0.0303(5) Uani 0.085(2) 1 d D U P E 4
H29C H 0.723198 0.243327 0.512036 0.036 Uiso 0.085(2) 1 calc R U P E 4
Cl1C Cl 0.8119(19) 0.3106(11) 0.3365(9) 0.040(2) Uani 0.085(2) 1 d D U P E 4
Cl2C Cl 0.9266(12) 0.0880(8) 0.4716(8) 0.0450(18) Uani 0.085(2) 1 d D U P E 4
Cl3C Cl 0.9636(11) 0.3591(12) 0.5033(8) 0.050(2) Uani 0.085(2) 1 d D U P E 4

loop_
_atom_site_aniso_label
_atom_site_aniso_U_11
_atom_site_aniso_U_22
_atom_site_aniso_U_33
_atom_site_aniso_U_23
_atom_site_aniso_U_13
_atom_site_aniso_U_12
C1 0.023(3) 0.020(3) 0.022(3) -0.003(2) -0.008(2) 0.006(2)
C2 0.021(3) 0.019(3) 0.021(3) -0.001(2) -0.004(2) 0.003(2)
C3 0.012(4) 0.028(3) 0.019(3) -0.004(2) -0.009(2) 0.003(2)
C4 0.012(4) 0.036(3) 0.020(3) -0.010(2) -0.010(3) 0.002(3)
C5 0.015(4) 0.034(3) 0.025(4) -0.006(2) -0.009(3) -0.001(2)
C6 0.023(4) 0.021(3) 0.025(4) -0.004(2) -0.015(3) 0.002(2)
C21 0.025(3) 0.023(4) 0.027(3) -0.004(3) 0.002(2) 0.002(3)
O21 0.039(3) 0.037(4) 0.029(2) -0.010(2) 0.0094(19) 0.000(3)
C22 0.028(3) 0.043(2) 0.047(4) -0.022(2) 0.015(3) -0.012(2)
O22 0.024(2) 0.025(3) 0.036(3) -0.009(2) 0.010(2) -0.0032(19)
C23 0.017(3) 0.035(2) 0.030(3) -0.0119(19) 0.005(2) -0.0040(18)
C24 0.020(3) 0.049(3) 0.027(3) -0.012(3) -0.005(2) -0.004(3)
F24 0.041(2) 0.102(5) 0.042(3) -0.029(4) -0.0201(19) -0.001(4)
C25 0.024(3) 0.039(3) 0.032(3) 0.001(3) -0.004(2) 0.002(3)
F25 0.046(3) 0.061(4) 0.057(3) 0.016(3) -0.011(2) 0.015(4)
C26 0.020(3) 0.0267(18) 0.033(3) -0.0073(19) 0.006(2) -0.005(2)
F26 0.045(3) 0.0291(15) 0.073(5) -0.0177(18) 0.013(3) -0.0119(18)
C27 0.019(3) 0.0379(18) 0.023(3) -0.010(2) 0.000(2) -0.005(2)
F27 0.036(2) 0.079(3) 0.038(2) -0.025(2) -0.0109(17) -0.010(2)
C28 0.019(4) 0.0323(18) 0.029(3) -0.0043(19) -0.003(2) 0.001(2)
F28 0.045(4) 0.048(2) 0.047(3) 0.0062(19) -0.009(2) 0.013(2)
C31 0.015(5) 0.029(3) 0.022(4) -0.008(3) -0.001(4) 0.002(3)
C32 0.014(4) 0.026(3) 0.022(4) -0.003(3) 0.003(3) -0.002(3)
C33 0.021(3) 0.026(2) 0.021(3) -0.005(2) 0.000(2) -0.002(2)
C34 0.017(3) 0.028(2) 0.022(3) -0.006(2) -0.004(3) 0.000(2)
C35 0.016(3) 0.024(2) 0.020(3) -0.004(2) -0.002(3) -0.001(2)
C36 0.017(3) 0.0224(19) 0.018(3) -0.003(3) -0.001(2) 0.000(3)
C37 0.023(4) 0.025(2) 0.021(3) -0.005(2) -0.005(3) 0.002(2)
C38 0.025(4) 0.023(2) 0.022(3) -0.006(2) -0.002(3) 0.004(2)
C51 0.023(3) 0.026(4) 0.025(4) -0.010(3) -0.006(3) 0.005(3)
C52 0.018(3) 0.024(3) 0.022(3) -0.004(2) -0.004(2) 0.004(2)
C53 0.013(4) 0.023(3) 0.020(3) -0.005(2) -0.008(3) 0.003(2)
C54 0.009(3) 0.035(3) 0.023(4) -0.009(3) -0.008(3) 0.000(3)
C55 0.015(4) 0.037(3) 0.030(5) -0.012(3) -0.008(3) -0.004(3)
C56 0.021(3) 0.030(3) 0.028(5) -0.010(3) -0.013(3) 0.003(3)
C71 0.029(4) 0.022(4) 0.035(4) -0.011(3) 0.008(3) 0.000(3)
O71 0.046(5) 0.043(5) 0.056(6) -0.031(5) 0.026(4) -0.013(4)
C72 0.025(3) 0.028(2) 0.044(3) -0.012(2) 0.009(2) -0.0021(18)
O72 0.026(3) 0.034(3) 0.045(4) -0.018(2) 0.012(2) -0.009(2)
C73 0.017(3) 0.0308(17) 0.025(3) -0.0074(17) 0.0014(19) -0.0031(17)
C74 0.021(3) 0.0277(18) 0.023(3) -0.0073(19) 0.002(2) -0.004(2)
F74 0.036(2) 0.053(3) 0.0300(18) -0.005(2) -0.0101(14) 0.001(2)
C75 0.029(4) 0.0277(18) 0.038(3) -0.012(2) 0.013(2) -0.011(2)
F75 0.054(4) 0.0274(17) 0.076(4) -0.0026(19) 0.020(3) -0.0001(18)
C76 0.034(5) 0.060(3) 0.042(4) -0.033(3) 0.014(3) -0.027(4)
F76 0.064(6) 0.086(4) 0.074(5) -0.062(4) 0.038(3) -0.052(4)
C77 0.028(4) 0.090(4) 0.031(4) -0.023(4) -0.003(3) -0.019(4)
F77 0.049(4) 0.181(8) 0.050(3) -0.044(5) -0.019(2) -0.024(6)
C78 0.020(4) 0.058(3) 0.027(3) -0.001(2) -0.002(2) -0.005(3)
F78 0.040(3) 0.091(4) 0.050(4) 0.019(3) -0.009(2) 0.014(3)
C81 0.008(4) 0.031(3) 0.016(3) -0.005(2) -0.005(3) -0.001(2)
C82 0.019(5) 0.030(3) 0.020(4) -0.009(3) -0.001(3) -0.003(3)
C83 0.014(3) 0.024(2) 0.017(3) -0.006(2) 0.003(2) -0.002(2)
C84 0.017(3) 0.029(3) 0.018(3) -0.005(2) -0.002(3) -0.003(2)
C85 0.018(3) 0.023(2) 0.016(3) -0.0005(19) 0.000(3) -0.003(2)
C86 0.016(3) 0.024(2) 0.016(3) -0.005(2) 0.001(2) -0.003(3)
C87 0.017(3) 0.0235(19) 0.015(3) -0.0048(19) 0.000(2) 0.001(2)
C88 0.018(3) 0.021(2) 0.018(3) -0.0061(19) 0.001(2) 0.001(2)
C29 0.0293(10) 0.0328(10) 0.0263(10) -0.0042(7) -0.0016(8) 0.0066(9)
Cl1 0.0346(8) 0.0482(10) 0.0326(10) 0.0136(7) -0.0032(7) 0.0060(7)
Cl2 0.0481(10) 0.0588(14) 0.0557(18) -0.0357(13) 0.0147(12) -0.0092(12)
Cl3 0.0452(11) 0.0387(10) 0.0381(11) -0.0003(7) -0.0194(10) 0.0081(7)
C29A 0.0293(10) 0.0328(10) 0.0263(10) -0.0042(7) -0.0016(8) 0.0066(9)
Cl1A 0.042(4) 0.056(4) 0.036(4) 0.010(3) -0.003(2) 0.020(4)
Cl2A 0.048(3) 0.039(2) 0.038(4) -0.013(2) 0.013(3) 0.011(3)
Cl3A 0.033(2) 0.066(6) 0.027(3) -0.011(4) -0.001(2) 0.004(5)
C29B 0.0293(10) 0.0328(10) 0.0263(10) -0.0042(7) -0.0016(8) 0.0066(9)
Cl1B 0.038(4) 0.061(6) 0.040(5) 0.007(4) -0.004(3) 0.015(4)
Cl2B 0.049(6) 0.058(5) 0.035(5) -0.019(4) 0.006(4) -0.001(5)
Cl3B 0.048(6) 0.037(3) 0.046(7) 0.000(3) 0.001(5) 0.000(4)
C29C 0.0293(10) 0.0328(10) 0.0263(10) -0.0042(7) -0.0016(8) 0.0066(9)
Cl1C 0.038(4) 0.044(5) 0.033(3) 0.006(3) -0.006(3) 0.004(4)
Cl2C 0.043(3) 0.039(2) 0.040(4) 0.006(2) 0.007(3) 0.017(2)
Cl3C 0.039(4) 0.066(4) 0.045(4) -0.022(4) 0.003(3) -0.009(4)

loop_
_atom_type_symbol
_atom_type_description
_atom_type_scat_dispersion_real
_atom_type_scat_dispersion_imag
_atom_type_scat_source
C C 0.0033 0.0016 'International Tables Vol C Tables 4.2.6.8 and 6.1.1.4'
H H 0.0000 0.0000 'International Tables Vol C Tables 4.2.6.8 and 6.1.1.4'
Cl Cl 0.1484 0.1585 'International Tables Vol C Tables 4.2.6.8 and 6.1.1.4'
F F 0.0171 0.0103 'International Tables Vol C Tables 4.2.6.8 and 6.1.1.4'
O O 0.0106 0.0060 'International Tables Vol C Tables 4.2.6.8 and 6.1.1.4'

loop_
_geom_angle_atom_site_label_1
_geom_angle_atom_site_label_2
_geom_angle_atom_site_label_3
_geom_angle
_geom_angle_site_symmetry_3
C6 C1 C2 120.8(10) .
C6 C1 H1 119.6 .
C2 C1 H1 119.6 .
C1 C2 C3 120.0(9) .
C1 C2 C21 114.8(9) .
C3 C2 C21 125.2(9) .
C4 C3 C2 117.8(8) .
C4 C3 C31 117.6(9) .
C2 C3 C31 124.6(9) .
C5 C4 C3 121.8(8) .
C5 C4 H4 119.1 .
C3 C4 H4 119.1 .
C4 C5 C6 119.9(9) .
C4 C5 H5 120.1 .
C6 C5 H5 120.1 .
C1 C6 C5 119.7(10) .
C1 C6 H6 120.2 .
C5 C6 H6 120.2 .
O21 C21 O22 122.9(13) .
O21 C21 C2 124.2(11) .
O22 C21 C2 110.7(9) .
C23 C22 O22 102.0(5) .
C23 C22 H22A 111.4 .
O22 C22 H22A 111.4 .
C23 C22 H22B 111.4 .
O22 C22 H22B 111.4 .
H22A C22 H22B 109.2 .
C21 O22 C22 115.5(10) .
C24 C23 C28 116.5(6) .
C24 C23 C22 120.7(6) .
C28 C23 C22 122.7(6) .
F24 C24 C25 116.8(6) .
F24 C24 C23 119.7(6) .
C25 C24 C23 123.5(7) .
F25 C25 C24 123.5(6) .
F25 C25 C26 118.1(6) .
C24 C25 C26 118.4(6) .
F26 C26 C27 118.7(6) .
F26 C26 C25 121.1(6) .
C27 C26 C25 120.2(6) .
F27 C27 C26 121.4(6) .
F27 C27 C28 118.9(6) .
C26 C27 C28 119.7(6) .
F28 C28 C27 119.4(5) .
F28 C28 C23 119.0(6) .
C27 C28 C23 121.6(6) .
C32 C31 C3 176(2) .
C31 C32 C33 174.1(17) .
C34 C33 C38 117.8(7) .
C34 C33 C32 123.3(9) .
C38 C33 C32 118.9(9) .
C35 C34 C33 120.4(7) .
C35 C34 H34 119.8 .
C33 C34 H34 119.8 .
C34 C35 C36 122.1(7) .
C34 C35 H35 118.9 .
C36 C35 H35 118.9 .
C37 C36 C35 117.0(7) .
C37 C36 C86 121.4(5) .
C35 C36 C86 121.6(5) .
C38 C37 C36 121.5(7) .
C38 C37 H37 119.2 .
C36 C37 H37 119.2 .
C37 C38 C33 120.9(7) .
C37 C38 H38 119.6 .
C33 C38 H38 119.6 .
C56 C51 C52 121.8(10) .
C56 C51 H51 119.1 .
C52 C51 H51 119.1 .
C51 C52 C53 118.0(9) .
C51 C52 C71 116.8(9) .
C53 C52 C71 125.2(9) .
C54 C53 C52 119.9(8) .
C54 C53 C81 117.6(8) .
C52 C53 C81 122.4(9) .
C55 C54 C53 120.4(9) .
C55 C54 H54 119.8 .
C53 C54 H54 119.8 .
C54 C55 C56 120.3(9) .
C54 C55 H55 119.9 .
C56 C55 H55 119.9 .
C51 C56 C55 119.6(10) .
C51 C56 H56 120.2 .
C55 C56 H56 120.2 .
O71 C71 O72 117.7(13) .
O71 C71 C52 122.7(11) .
O72 C71 C52 117.0(9) .
C73 C72 O72 106.5(6) .
C73 C72 H72A 110.4 .
O72 C72 H72A 110.4 .
C73 C72 H72B 110.4 .
O72 C72 H72B 110.4 .
H72A C72 H72B 108.6 .
C71 O72 C72 108.0(10) .
C78 C73 C74 116.3(6) .
C78 C73 C72 122.2(6) .
C74 C73 C72 121.5(5) .
F74 C74 C75 119.1(6) .
F74 C74 C73 118.9(5) .
C75 C74 C73 122.0(7) .
F75 C75 C74 118.9(7) .
F75 C75 C76 121.8(7) .
C74 C75 C76 119.3(7) .
F76 C76 C77 123.2(7) .
F76 C76 C75 116.4(8) .
C77 C76 C75 120.4(7) .
F77 C77 C76 117.7(8) .
F77 C77 C78 122.9(8) .
C76 C77 C78 119.4(7) .
F78 C78 C77 117.1(7) .
F78 C78 C73 120.2(6) .
C77 C78 C73 122.6(7) .
C82 C81 C53 177(2) .
C81 C82 C83 173.4(18) .
C88 C83 C84 119.1(7) .
C88 C83 C82 121.8(8) .
C84 C83 C82 119.0(9) .
C85 C84 C83 120.4(7) .
C85 C84 H84 119.8 .
C83 C84 H84 119.8 .
C84 C85 C86 120.7(7) .
C84 C85 H85 119.6 .
C86 C85 H85 119.6 .
C87 C86 C85 117.7(6) .
C87 C86 C36 121.7(5) .
C85 C86 C36 120.6(5) .
C88 C87 C86 121.5(7) .
C88 C87 H87 119.2 .
C86 C87 H87 119.2 .
C87 C88 C83 120.5(7) .
C87 C88 H88 119.8 .
C83 C88 H88 119.8 .
Cl3 C29 Cl1 110.0(4) .
Cl3 C29 Cl2 110.4(4) .
Cl1 C29 Cl2 111.0(4) .
Cl3 C29 H29 108.5 .
Cl1 C29 H29 108.5 .
Cl2 C29 H29 108.5 .
Cl3A C29A Cl1A 111.7(12) .
Cl3A C29A Cl2A 110.7(13) .
Cl1A C29A Cl2A 107.9(11) .
Cl3A C29A H29A 108.8 .
Cl1A C29A H29A 108.8 .
Cl2A C29A H29A 108.8 .
Cl1B C29B Cl3B 109.3(17) .
Cl1B C29B Cl2B 105.5(16) .
Cl3B C29B Cl2B 112.9(18) .
Cl1B C29B H29B 109.7 .
Cl3B C29B H29B 109.7 .
Cl2B C29B H29B 109.7 .
Cl1C C29C Cl2C 110.0(12) .
Cl1C C29C Cl3C 110.4(13) .
Cl2C C29C Cl3C 108.5(12) .
Cl1C C29C H29C 109.3 .
Cl2C C29C H29C 109.3 .
Cl3C C29C H29C 109.3 .
C29C Cl2C Cl2C 158.5(11) 2_756

loop_
_geom_bond_atom_site_label_1
_geom_bond_atom_site_label_2
_geom_bond_distance
_geom_bond_site_symmetry_2
C1 C6 1.379(10) .
C1 C2 1.393(9) .
C1 H1 0.9500 .
C2 C3 1.407(9) .
C2 C21 1.496(9) .
C3 C4 1.393(9) .
C3 C31 1.447(8) .
C4 C5 1.379(9) .
C4 H4 0.9500 .
C5 C6 1.384(9) .
C5 H5 0.9500 .
C6 H6 0.9500 .
C21 O21 1.198(10) .
C21 O22 1.317(11) .
C22 C23 1.504(8) .
C22 O22 1.517(9) .
C22 H22A 0.9900 .
C22 H22B 0.9900 .
C23 C24 1.374(8) .
C23 C28 1.384(7) .
C24 F24 1.339(7) .
C24 C25 1.359(8) .
C25 F25 1.334(7) .
C25 C26 1.384(8) .
C26 F26 1.329(7) .
C26 C27 1.368(7) .
C27 F27 1.334(7) .
C27 C28 1.373(7) .
C28 F28 1.337(7) .
C31 C32 1.188(9) .
C32 C33 1.429(8) .
C33 C34 1.397(9) .
C33 C38 1.400(9) .
C34 C35 1.374(8) .
C34 H34 0.9500 .
C35 C36 1.399(9) .
C35 H35 0.9500 .
C36 C37 1.388(8) .
C36 C86 1.478(5) .
C37 C38 1.380(8) .
C37 H37 0.9500 .
C38 H38 0.9500 .
C51 C56 1.377(10) .
C51 C52 1.391(10) .
C51 H51 0.9500 .
C52 C53 1.411(9) .
C52 C71 1.481(9) .
C53 C54 1.391(9) .
C53 C81 1.425(8) .
C54 C55 1.381(9) .
C54 H54 0.9500 .
C55 C56 1.383(10) .
C55 H55 0.9500 .
C56 H56 0.9500 .
C71 O71 1.215(11) .
C71 O72 1.339(11) .
C72 C73 1.490(7) .
C72 O72 1.535(10) .
C72 H72A 0.9900 .
C72 H72B 0.9900 .
C73 C78 1.373(7) .
C73 C74 1.384(7) .
C74 F74 1.329(7) .
C74 C75 1.372(7) .
C75 F75 1.343(8) .
C75 C76 1.372(9) .
C76 F76 1.335(8) .
C76 C77 1.351(10) .
C77 F77 1.332(8) .
C77 C78 1.371(9) .
C78 F78 1.329(8) .
C81 C82 1.187(8) .
C82 C83 1.443(8) .
C83 C88 1.385(9) .
C83 C84 1.396(8) .
C84 C85 1.381(8) .
C84 H84 0.9500 .
C85 C86 1.405(9) .
C85 H85 0.9500 .
C86 C87 1.397(8) .
C87 C88 1.373(7) .
C87 H87 0.9500 .
C88 H88 0.9500 .
C29 Cl3 1.750(5) .
C29 Cl1 1.752(6) .
C29 Cl2 1.753(6) .
C29 H29 1.0000 .
C29A Cl3A 1.746(16) .
C29A Cl1A 1.747(15) .
C29A Cl2A 1.759(15) .
C29A H29A 1.0000 .
C29B Cl1B 1.751(16) .
C29B Cl3B 1.754(16) .
C29B Cl2B 1.759(16) .
C29B H29B 1.0000 .
C29C Cl1C 1.760(16) .
C29C Cl2C 1.761(16) .
C29C Cl3C 1.762(16) .
C29C H29C 1.0000 .
Cl2C Cl2C 2.222(15) 2_756
